data_4062956
loop_
_publ_author_name
'Antinolo, A.'
'Fajardo, M.'
'G\'omez-Ruiz, S.'
'L\'opez-Solera, Isabel'
'Otero, A.'
'Prashar, S.'

_publ_section_title
;
Hydrosilylation in the Design and Functionalization of ansa-Metallocene
Complexes
;
_journal_name_full Organometallics
_journal_paper_doi 10.1021/om049791u
_journal_year 2004
_chemical_formula_sum 'C19 H28 Cl2 Si Zr'
_chemical_formula_weight 446.62
_space_group_IT_number 9
_symmetry_cell_setting monoclinic
_symmetry_space_group_name_Hall 'C -2yc'
_symmetry_space_group_name_H-M 'C 1 c 1'
_cell_angle_alpha 90.00
_cell_angle_beta 104.87(1)
_cell_angle_gamma 90.00
_cell_formula_units_Z 4
_cell_length_a 15.3470(10)
_cell_length_b 12.0780(10)
_cell_length_c 11.0710(10)
_cell_measurement_temperature 293(2)
_cell_volume 1983.4(3)
_diffrn_ambient_temperature 293(2)
_exptl_crystal_density_diffrn 1.496
_cod_depositor_comments
;
The following automatic conversions were performed:
'_symmetry_cell_setting' value 'Monoclinic' changed to 'monoclinic'
according to '/home/saulius/struct/CIF-dictionaries/cif_core.dic'
dictionary named 'cif_core.dic' version 2.4.1 from 2010-06-29.

Automatic conversion script
Id: cif_fix_enum 1527 2010-12-29 10:47:43Z saulius 
;
_cod_original_sg_symbol_H-M 'C c'
_cod_database_code 4062956

loop_
_symmetry_equiv_pos_as_xyz
'x, y, z'
'x, -y, z+1/2'
'x+1/2, y+1/2, z'
'x+1/2, -y+1/2, z+1/2'

loop_
_atom_site_label
_atom_site_type_symbol
_atom_site_fract_x
_atom_site_fract_y
_atom_site_fract_z
_atom_site_U_iso_or_equiv
_atom_site_adp_type
_atom_site_occupancy
_atom_site_symmetry_multiplicity
_atom_site_calc_flag
_atom_site_refinement_flags
_atom_site_disorder_assembly
_atom_site_disorder_group
Zr1 Zr 0.3657(2) 0.27644(3) 0.0037(4) 0.03169(15) Uani 1 1 d . . .
Cl1 Cl 0.2451(2) 0.4060(5) -0.0777(3) 0.0558(13) Uani 1 1 d . . .
Cl2 Cl 0.4869(2) 0.4082(6) 0.0847(3) 0.0567(14) Uani 1 1 d . . .
Si1 Si 0.3647(6) 0.00547(12) 0.0029(9) 0.0444(4) Uani 1 1 d . . .
H1 H 0.3095 -0.0355 -0.0358 0.053 Uiso 1 1 d R . .
C1 C 0.4578(7) -0.0966(7) 0.0698(9) 0.066(2) Uani 1 1 d . . .
H1A H 0.5142 -0.0579 0.0951 0.079 Uiso 1 1 d R . .
H1B H 0.4609 -0.1506 0.0074 0.079 Uiso 1 1 d R . .
H1C H 0.4456 -0.1330 0.1408 0.079 Uiso 1 1 d R . .
C11 C 0.3873(6) 0.1095(6) -0.1119(7) 0.036(3) Uani 1 1 d . . .
C12 C 0.3157(8) 0.1714(8) -0.1974(10) 0.047(4) Uani 1 1 d . . .
C13 C 0.3630(8) 0.2670(7) -0.2339(9) 0.044(5) Uani 1 1 d . . .
C14 C 0.4506(9) 0.2650(9) -0.1706(9) 0.052(5) Uani 1 1 d . . .
C15 C 0.4680(7) 0.1694(8) -0.0948(9) 0.046(5) Uani 1 1 d . . .
C16 C 0.2182(9) 0.1377(10) -0.2554(9) 0.062(4) Uani 1 1 d . . .
H16A H 0.2079 0.0648 -0.2276 0.075 Uiso 1 1 d R . .
H16B H 0.2069 0.1381 -0.3448 0.075 Uiso 1 1 d R . .
H16C H 0.1784 0.1892 -0.2305 0.075 Uiso 1 1 d R . .
C17 C 0.3133(12) 0.3468(14) -0.3296(13) 0.069(6) Uani 1 1 d . . .
H17A H 0.3299 0.4212 -0.3027 0.083 Uiso 1 1 d R . .
H17B H 0.2497 0.3370 -0.3404 0.083 Uiso 1 1 d R . .
H17C H 0.3280 0.3333 -0.4076 0.083 Uiso 1 1 d R . .
C18 C 0.5225(14) 0.3447(15) -0.1932(16) 0.065(6) Uani 1 1 d . . .
H18A H 0.5590 0.3718 -0.1150 0.078 Uiso 1 1 d R . .
H18B H 0.4916 0.4056 -0.2416 0.078 Uiso 1 1 d R . .
H18C H 0.5602 0.3088 -0.2384 0.078 Uiso 1 1 d R . .
C19 C 0.5582(3) 0.1361(6) -0.0292(5) 0.062(5) Uani 1 1 d . . .
H19A H 0.5843 0.0921 -0.0831 0.075 Uiso 1 1 d R . .
H19B H 0.5552 0.0933 0.0427 0.075 Uiso 1 1 d R . .
H19C H 0.5948 0.2006 -0.0029 0.075 Uiso 1 1 d R . .
C21 C 0.3402(3) 0.1077(6) 0.1139(5) 0.043(4) Uani 1 1 d R . .
C22 C 0.4075(3) 0.1696(6) 0.2028(5) 0.037(3) Uani 1 1 d R . .
C23 C 0.3728(3) 0.2658(6) 0.2391(5) 0.040(4) Uani 1 1 d R . .
C24 C 0.2787(3) 0.2673(6) 0.1783(5) 0.040(4) Uani 1 1 d R . .
C25 C 0.2595(3) 0.1697(6) 0.1019(5) 0.035(4) Uani 1 1 d R . .
C26 C 0.5015(3) 0.1377(6) 0.2566(5) 0.059(4) Uani 1 1 d R . .
H26A H 0.5387 0.2027 0.2683 0.070 Uiso 1 1 d R . .
H26B H 0.5205 0.0876 0.2010 0.070 Uiso 1 1 d R . .
H26C H 0.5070 0.1021 0.3358 0.070 Uiso 1 1 d R . .
C27 C 0.4176(12) 0.3493(14) 0.3420(15) 0.064(6) Uani 1 1 d . . .
H27A H 0.4356 0.3118 0.4210 0.077 Uiso 1 1 d R . .
H27B H 0.3752 0.4066 0.3464 0.077 Uiso 1 1 d R . .
H27C H 0.4696 0.3814 0.3226 0.077 Uiso 1 1 d R . .
C28 C 0.2101(12) 0.3479(13) 0.1949(18) 0.065(6) Uani 1 1 d . . .
H28A H 0.2048 0.3442 0.2794 0.078 Uiso 1 1 d R . .
H28B H 0.1534 0.3285 0.1386 0.078 Uiso 1 1 d R . .
H28C H 0.2263 0.4218 0.1772 0.078 Uiso 1 1 d R . .
C29 C 0.1630(8) 0.1366(10) 0.0298(9) 0.055(4) Uani 1 1 d . . .
H29A H 0.1642 0.0647 -0.0067 0.066 Uiso 1 1 d R . .
H29B H 0.1404 0.1898 -0.0352 0.066 Uiso 1 1 d R . .
H29C H 0.1243 0.1349 0.0856 0.066 Uiso 1 1 d R . .

loop_
_atom_site_aniso_label
_atom_site_aniso_U_11
_atom_site_aniso_U_22
_atom_site_aniso_U_33
_atom_site_aniso_U_23
_atom_site_aniso_U_13
_atom_site_aniso_U_12
Zr1 0.0302(2) 0.0292(2) 0.0379(2) -0.0004(9) 0.01270(16) -0.0016(9)
Cl1 0.052(3) 0.050(3) 0.068(3) 0.016(3) 0.019(2) 0.026(2)
Cl2 0.050(3) 0.056(3) 0.067(3) -0.007(3) 0.021(3) -0.014(2)
Si1 0.0533(9) 0.0298(6) 0.0556(7) 0.002(3) 0.0239(7) -0.006(3)
C1 0.079(6) 0.053(4) 0.077(5) 0.011(4) 0.040(5) 0.019(4)
C11 0.056(8) 0.027(6) 0.034(5) 0.002(5) 0.026(5) 0.000(6)
C12 0.061(8) 0.032(7) 0.056(8) -0.007(6) 0.030(6) -0.006(5)
C13 0.071(11) 0.032(8) 0.036(9) 0.005(6) 0.024(7) 0.005(7)
C14 0.079(12) 0.039(9) 0.043(9) -0.013(6) 0.024(8) -0.010(7)
C15 0.055(10) 0.037(9) 0.052(10) -0.004(7) 0.025(8) 0.008(7)
C16 0.066(7) 0.061(9) 0.043(6) -0.016(6) -0.016(5) -0.005(6)
C17 0.096(13) 0.062(12) 0.035(6) 0.022(7) -0.008(6) 0.017(9)
C18 0.080(13) 0.065(12) 0.060(8) -0.003(8) 0.038(9) -0.018(9)
C19 0.037(6) 0.051(8) 0.113(13) 0.009(7) 0.045(7) 0.005(5)
C21 0.031(6) 0.037(9) 0.059(9) 0.012(7) 0.008(6) -0.006(6)
C22 0.026(5) 0.053(8) 0.028(5) 0.009(5) -0.001(4) -0.006(5)
C23 0.030(6) 0.053(10) 0.036(7) 0.000(6) 0.004(5) -0.012(6)
C24 0.034(6) 0.043(8) 0.055(9) -0.015(6) 0.035(6) -0.015(5)
C25 0.027(7) 0.037(9) 0.046(9) -0.003(7) 0.019(6) -0.005(6)
C26 0.031(5) 0.072(10) 0.072(9) 0.004(7) 0.011(5) 0.012(5)
C27 0.083(12) 0.057(11) 0.062(9) 0.003(7) 0.037(8) -0.004(8)
C28 0.067(11) 0.044(9) 0.107(14) -0.015(8) 0.064(11) -0.006(8)
C29 0.036(5) 0.070(10) 0.053(6) 0.000(6) 0.003(4) -0.019(5)

loop_
_geom_bond_atom_site_label_1
_geom_bond_atom_site_label_2
_geom_bond_distance
_geom_bond_site_symmetry_2
_geom_bond_publ_flag
Zr1 Cl1 2.415(5) . ?
Zr1 Cl2 2.438(5) . ?
Zr1 C21 2.458(6) . ?
Zr1 C11 2.455(7) . ?
Zr1 C22 2.492(6) . ?
Zr1 C15 2.491(9) . ?
Zr1 C12 2.506(11) . ?
Zr1 C25 2.532(6) . ?
Zr1 C23 2.583(6) . ?
Zr1 C14 2.594(11) . ?
Zr1 C24 2.618(6) . ?
Zr1 C13 2.623(10) . ?
Si1 C21 1.847(9) . ?
Si1 C11 1.882(9) . ?
Si1 C1 1.888(11) . ?
C11 C15 1.405(11) . ?
C11 C12 1.458(13) . ?
C12 C13 1.474(12) . ?
C12 C16 1.525(15) . ?
C13 C14 1.347(13) . ?
C13 C17 1.490(16) . ?
C14 C15 1.413(12) . ?
C14 C18 1.53(2) . ?
C15 C19 1.445(10) . ?
C21 C25 1.4252 . ?
C21 C22 1.4393 . ?
C22 C23 1.3805 . ?
C22 C26 1.4643 . ?
C23 C24 1.4284 . ?
C23 C27 1.544(17) . ?
C24 C25 1.4365 . ?
C24 C28 1.480(16) . ?
C25 C29 1.544(11) . ?
